data_4116171
loop_
_publ_author_name
'Seigi Suh'
'David M. Hoffman'

_publ_section_title
;
 General Synthesis of Homoleptic Indium Alkoxide Complexes and the
 Chemical Vapor Deposition of Indium Oxide Films
;
_journal_name_full 'Journal of the American Chemical Society'
_journal_page_first 9396
_journal_page_last 9404
_journal_paper_doi 10.1021/ja000845a
_journal_volume 122
_journal_year 2000
_chemical_formula_sum 'C38 H74 In2 O8'
_chemical_formula_weight 888.61
_chemical_name_systematic
;
 ?
;
_space_group_IT_number 15
_symmetry_cell_setting monoclinic
_symmetry_space_group_name_Hall '-C 2yc'
_symmetry_space_group_name_H-M 'C 1 2/c 1'
_atom_sites_solution_hydrogens geom
_atom_sites_solution_primary direct
_atom_sites_solution_secondary difmap
_audit_creation_method SHELXL-97
_cell_angle_alpha 90.00
_cell_angle_beta 98.961(1)
_cell_angle_gamma 90.00
_cell_formula_units_Z 4
_cell_length_a 19.6229(11)
_cell_length_b 11.9153(7)
_cell_length_c 19.3000(11)
_cell_measurement_reflns_used 6988
_cell_measurement_temperature 223(2)
_cell_measurement_theta_max 23.27
_cell_measurement_theta_min 2.01
_cell_volume 4457.5(4)
_computing_cell_refinement 'Siemens SAINT software (Siemens, 1996)'
_computing_data_collection 'Siemens SMART software (Siemens, 1996)'
_computing_data_reduction 'Siemens SAINT software (Siemens, 1996)'
_computing_structure_refinement 'SHELXL-97 (Sheldrick, 1997)'
_computing_structure_solution 'SHELXS-97 (Sheldrick, 1990)'
_diffrn_ambient_temperature 223(2)
_diffrn_detector_area_resol_mean 1K
_diffrn_measured_fraction_theta_full 0.994
_diffrn_measured_fraction_theta_max 0.994
_diffrn_measurement_device_type 'Siemens SMART CCD'
_diffrn_measurement_method CCD
_diffrn_radiation_monochromator graphite
_diffrn_radiation_source 'fine-focus sealed tube'
_diffrn_radiation_type MoK\a
_diffrn_radiation_wavelength 0.71073
_diffrn_reflns_av_R_equivalents 0.0264
_diffrn_reflns_av_sigmaI/netI 0.0234
_diffrn_reflns_limit_h_max 21
_diffrn_reflns_limit_h_min -21
_diffrn_reflns_limit_k_max 13
_diffrn_reflns_limit_k_min 0
_diffrn_reflns_limit_l_max 21
_diffrn_reflns_limit_l_min 0
_diffrn_reflns_number 9839
_diffrn_reflns_theta_full 23.27
_diffrn_reflns_theta_max 23.27
_diffrn_reflns_theta_min 2.01
_diffrn_standards_decay_% 0.0
_exptl_absorpt_coefficient_mu 1.077
_exptl_absorpt_correction_T_max 0.8518
_exptl_absorpt_correction_T_min 0.6672
_exptl_absorpt_correction_type empirical
_exptl_crystal_colour Colorless
_exptl_crystal_density_diffrn 1.324
_exptl_crystal_description 'Prismatic column'
_exptl_crystal_F_000 1856
_exptl_crystal_size_max 0.40
_exptl_crystal_size_mid 0.12
_exptl_crystal_size_min 0.12
_refine_diff_density_max 0.587
_refine_diff_density_min -0.413
_refine_diff_density_rms 0.075
_refine_ls_extinction_method none
_refine_ls_goodness_of_fit_ref 1.109
_refine_ls_hydrogen_treatment mixed
_refine_ls_matrix_type full
_refine_ls_number_parameters 192
_refine_ls_number_reflns 3189
_refine_ls_number_restraints 8
_refine_ls_restrained_S_all 1.114
_refine_ls_R_factor_all 0.0417
_refine_ls_R_factor_gt 0.0318
_refine_ls_shift/su_max 0.616
_refine_ls_shift/su_mean 0.030
_refine_ls_structure_factor_coef Fsqd
_refine_ls_weighting_details 'calc w=1/[\s^2^(Fo^2^)+(0.0362P)^2^+20.5820P] where P=(Fo^2^+2Fc^2^)/3'
_refine_ls_weighting_scheme calc
_refine_ls_wR_factor_gt 0.0809
_refine_ls_wR_factor_ref 0.0902
_reflns_number_gt 2637
_reflns_number_total 3355
_reflns_threshold_expression >4sigma(I)
_cod_data_source_file ja000845a_6.cif
_cod_data_source_block k393_(t-BuO)2In(mu-O-t-Bu)2In(t-Bu2-beta-diketonate)2
_cod_original_formula_sum 'C38 H74 O8 In2'
_cod_database_code 4116171

loop_
_symmetry_equiv_pos_as_xyz
'x, y, z'
'-x, y, -z+1/2'
'x+1/2, y+1/2, z'
'-x+1/2, y+1/2, -z+1/2'
'-x, -y, -z'
'x, -y, z-1/2'
'-x+1/2, -y+1/2, -z'
'x+1/2, -y+1/2, z-1/2'

loop_
_atom_site_label
_atom_site_type_symbol
_atom_site_fract_x
_atom_site_fract_y
_atom_site_fract_z
_atom_site_U_iso_or_equiv
_atom_site_adp_type
_atom_site_occupancy
_atom_site_symmetry_multiplicity
_atom_site_calc_flag
_atom_site_refinement_flags
_atom_site_disorder_assembly
_atom_site_disorder_group
In1 In 0.5000 0.15660(4) 0.2500 0.03753(16) Uani 1 2 d S . .
In2 In 0.5000 0.43796(4) 0.2500 0.03373(15) Uani 1 2 d SD . .
O1 O 0.46242(15) 0.2945(2) 0.30028(16) 0.0401(7) Uani 1 1 d . B .
O2 O 0.43291(17) 0.0534(3) 0.19393(19) 0.0540(9) Uani 1 1 d . . .
C1 C 0.4237(2) 0.2923(4) 0.3591(3) 0.0487(12) Uani 1 1 d . . .
C2 C 0.4139(3) 0.1681(5) 0.3768(3) 0.0646(16) Uani 1 1 d . B .
H2A H 0.3874 0.1308 0.3368 0.097 Uiso 1 1 calc R . .
H2B H 0.3895 0.1628 0.4167 0.097 Uiso 1 1 calc R . .
H2C H 0.4587 0.1323 0.3882 0.097 Uiso 1 1 calc R . .
C3 C 0.3543(3) 0.3484(5) 0.3369(3) 0.0652(16) Uani 1 1 d . B .
H3A H 0.3614 0.4266 0.3258 0.098 Uiso 1 1 calc R . .
H3B H 0.3273 0.3438 0.3748 0.098 Uiso 1 1 calc R . .
H3C H 0.3300 0.3107 0.2957 0.098 Uiso 1 1 calc R . .
C4 C 0.4649(3) 0.3524(5) 0.4210(3) 0.0577(14) Uani 1 1 d . B .
H4A H 0.4710 0.4304 0.4088 0.087 Uiso 1 1 calc R . .
H4B H 0.5097 0.3169 0.4329 0.087 Uiso 1 1 calc R . .
H4C H 0.4404 0.3486 0.4609 0.087 Uiso 1 1 calc R . .
C5 C 0.3695(4) 0.0795(7) 0.1487(4) 0.0478(14) Uiso 0.40 1 d PG A 1
C6 C 0.3282(8) 0.1722(10) 0.1746(7) 0.068(4) Uiso 0.40 1 d PG A 1
H6A H 0.3554 0.2406 0.1794 0.101 Uiso 0.40 1 calc PR A 1
H6B H 0.3163 0.1516 0.2198 0.101 Uiso 0.40 1 calc PR A 1
H6C H 0.2864 0.1842 0.1414 0.101 Uiso 0.40 1 calc PR A 1
C7 C 0.3275(7) -0.0263(7) 0.1413(7) 0.053(3) Uiso 0.40 1 d PG A 1
H7A H 0.3542 -0.0862 0.1246 0.079 Uiso 0.40 1 calc PR A 1
H7B H 0.2857 -0.0143 0.1081 0.079 Uiso 0.40 1 calc PR A 1
H7C H 0.3155 -0.0469 0.1865 0.079 Uiso 0.40 1 calc PR A 1
C8 C 0.3881(7) 0.1113(12) 0.0788(6) 0.066(4) Uiso 0.40 1 d PG A 1
H8A H 0.4147 0.0513 0.0620 0.099 Uiso 0.40 1 calc PR A 1
H8B H 0.4152 0.1796 0.0836 0.099 Uiso 0.40 1 calc PR A 1
H8C H 0.3463 0.1233 0.0456 0.099 Uiso 0.40 1 calc PR A 1
C5' C 0.3753(5) 0.0724(9) 0.1392(6) 0.0478(14) Uiso 0.33 1 d PG A 2
C6' C 0.3578(9) 0.1948(8) 0.1317(9) 0.063(5) Uiso 0.33 1 d PG A 2
H6'A H 0.3955 0.2347 0.1156 0.095 Uiso 0.33 1 calc PR A 2
H6'B H 0.3506 0.2247 0.1767 0.095 Uiso 0.33 1 calc PR A 2
H6'C H 0.3161 0.2042 0.0979 0.095 Uiso 0.33 1 calc PR A 2
C7' C 0.3170(8) 0.0107(13) 0.1641(9) 0.066(5) Uiso 0.33 1 d PG A 2
H7'A H 0.3283 -0.0684 0.1690 0.099 Uiso 0.33 1 calc PR A 2
H7'B H 0.2753 0.0202 0.1304 0.099 Uiso 0.33 1 calc PR A 2
H7'C H 0.3098 0.0406 0.2092 0.099 Uiso 0.33 1 calc PR A 2
C8' C 0.3865(10) 0.0262(16) 0.0696(9) 0.098(7) Uiso 0.33 1 d PG A 2
H8'A H 0.4242 0.0661 0.0535 0.147 Uiso 0.33 1 calc PR A 2
H8'B H 0.3448 0.0356 0.0358 0.147 Uiso 0.33 1 calc PR A 2
H8'C H 0.3978 -0.0529 0.0745 0.147 Uiso 0.33 1 calc PR A 2
C5" C 0.3704(7) 0.0694(11) 0.1498(7) 0.0478(14) Uiso 0.27 1 d PG A 3
C6" C 0.3143(12) 0.097(2) 0.1917(11) 0.094(8) Uiso 0.27 1 d PG A 3
H6"A H 0.3253 0.1667 0.2170 0.141 Uiso 0.27 1 calc PR A 3
H6"B H 0.3105 0.0370 0.2249 0.141 Uiso 0.27 1 calc PR A 3
H6"C H 0.2708 0.1050 0.1604 0.141 Uiso 0.27 1 calc PR A 3
C7" C 0.3533(12) -0.0384(11) 0.1108(11) 0.066(6) Uiso 0.27 1 d PG A 3
H7"A H 0.3896 -0.0563 0.0837 0.099 Uiso 0.27 1 calc PR A 3
H7"B H 0.3099 -0.0303 0.0795 0.099 Uiso 0.27 1 calc PR A 3
H7"C H 0.3495 -0.0984 0.1440 0.099 Uiso 0.27 1 calc PR A 3
C8" C 0.3763(11) 0.1621(13) 0.0985(11) 0.060(6) Uiso 0.27 1 d PG A 3
H8"A H 0.4125 0.1443 0.0714 0.090 Uiso 0.27 1 calc PR A 3
H8"B H 0.3873 0.2318 0.1238 0.090 Uiso 0.27 1 calc PR A 3
H8"C H 0.3328 0.1702 0.0673 0.090 Uiso 0.27 1 calc PR A 3
O3 O 0.5951(3) 0.4585(6) 0.3190(3) 0.0378(7) Uiso 0.50 1 d PD B 4
O4 O 0.4526(4) 0.5693(6) 0.3024(4) 0.0378(7) Uiso 0.50 1 d PD B 4
C9 C 0.6020(4) 0.5534(6) 0.3637(4) 0.0262(17) Uiso 0.50 1 d PD B 4
C10 C 0.5560(4) 0.6430(7) 0.3711(4) 0.034(2) Uiso 0.50 1 d P B 4
H10A H 0.5751 0.7056 0.3968 0.041 Uiso 0.50 1 calc PR B 4
C11 C 0.4875(4) 0.6488(6) 0.3453(4) 0.0269(17) Uiso 0.50 1 d PD B 4
C12 C 0.6762(4) 0.5571(7) 0.4022(4) 0.037(4) Uiso 0.50 1 d PG B 4
C13 C 0.6964(6) 0.6657(7) 0.4390(6) 0.060(3) Uiso 0.50 1 d PG B 4
H13A H 0.6906 0.7267 0.4053 0.091 Uiso 0.50 1 calc PR B 4
H13B H 0.7443 0.6619 0.4610 0.091 Uiso 0.50 1 calc PR B 4
H13C H 0.6674 0.6788 0.4746 0.091 Uiso 0.50 1 calc PR B 4
C14 C 0.6853(8) 0.4628(8) 0.4543(6) 0.085(5) Uiso 0.50 1 d PG B 4
H14A H 0.6722 0.3926 0.4304 0.127 Uiso 0.50 1 calc PR B 4
H14B H 0.6562 0.4758 0.4898 0.127 Uiso 0.50 1 calc PR B 4
H14C H 0.7331 0.4589 0.4762 0.127 Uiso 0.50 1 calc PR B 4
C15 C 0.7211(7) 0.5369(10) 0.3472(5) 0.082(4) Uiso 0.50 1 d PG B 4
H15A H 0.7152 0.5980 0.3135 0.123 Uiso 0.50 1 calc PR B 4
H15B H 0.7080 0.4667 0.3233 0.123 Uiso 0.50 1 calc PR B 4
H15C H 0.7690 0.5331 0.3691 0.123 Uiso 0.50 1 calc PR B 4
C16 C 0.4394(3) 0.7450(5) 0.3614(3) 0.036(2) Uiso 0.50 1 d PG B 4
C17 C 0.4771(4) 0.8388(7) 0.4027(4) 0.055(3) Uiso 0.50 1 d PG B 4
H17A H 0.4442 0.8952 0.4126 0.083 Uiso 0.50 1 calc PR B 4
H17B H 0.5096 0.8724 0.3758 0.083 Uiso 0.50 1 calc PR B 4
H17C H 0.5018 0.8097 0.4465 0.083 Uiso 0.50 1 calc PR B 4
C18 C 0.3894(5) 0.6924(9) 0.4033(5) 0.046(3) Uiso 0.50 1 d PG B 4
H18A H 0.3566 0.7485 0.4135 0.068 Uiso 0.50 1 calc PR B 4
H18B H 0.4144 0.6630 0.4468 0.068 Uiso 0.50 1 calc PR B 4
H18C H 0.3651 0.6318 0.3765 0.068 Uiso 0.50 1 calc PR B 4
C19 C 0.4008(6) 0.7905(9) 0.2942(4) 0.078(4) Uiso 0.50 1 d PG B 4
H19A H 0.3682 0.8469 0.3045 0.116 Uiso 0.50 1 calc PR B 4
H19B H 0.3760 0.7300 0.2676 0.116 Uiso 0.50 1 calc PR B 4
H19C H 0.4330 0.8239 0.2669 0.116 Uiso 0.50 1 calc PR B 4
O3' O 0.5839(3) 0.4614(6) 0.3326(3) 0.0378(7) Uiso 0.50 1 d PD B 5
O4' O 0.5390(4) 0.5604(6) 0.1865(4) 0.0378(7) Uiso 0.50 1 d PD B 5
C9' C 0.6325(5) 0.5443(8) 0.3262(6) 0.052(3) Uiso 0.50 1 d PD B 5
C10' C 0.6274(6) 0.6284(10) 0.2770(6) 0.060(3) Uiso 0.50 1 d P B 5
H10B H 0.6573 0.6892 0.2892 0.072 Uiso 0.50 1 calc PR B 5
C11' C 0.5864(5) 0.6391(7) 0.2135(5) 0.052(3) Uiso 0.50 1 d PD B 5
C12' C 0.6864(7) 0.5438(11) 0.3920(7) 0.047(4) Uiso 0.50 1 d P B 5
C13' C 0.7128(8) 0.6609(12) 0.4138(9) 0.081(4) Uiso 0.50 1 d P B 5
H13D H 0.7285 0.6977 0.3743 0.121 Uiso 0.50 1 calc PR B 5
H13E H 0.7508 0.6551 0.4523 0.121 Uiso 0.50 1 calc PR B 5
H13F H 0.6758 0.7044 0.4286 0.121 Uiso 0.50 1 calc PR B 5
C14' C 0.7430(7) 0.4803(13) 0.3699(8) 0.088(4) Uiso 0.50 1 d P B 5
H14D H 0.7567 0.5156 0.3289 0.131 Uiso 0.50 1 calc PR B 5
H14E H 0.7280 0.4040 0.3585 0.131 Uiso 0.50 1 calc PR B 5
H14F H 0.7819 0.4792 0.4077 0.131 Uiso 0.50 1 calc PR B 5
C15' C 0.6631(8) 0.4879(14) 0.4580(7) 0.078(4) Uiso 0.50 1 d P B 5
H15D H 0.6465 0.4125 0.4462 0.117 Uiso 0.50 1 calc PR B 5
H15E H 0.6265 0.5320 0.4728 0.117 Uiso 0.50 1 calc PR B 5
H15F H 0.7020 0.4845 0.4957 0.117 Uiso 0.50 1 calc PR B 5
C16' C 0.5884(6) 0.7304(9) 0.1566(6) 0.051(3) Uiso 0.38 1 d PG B 5
C17' C 0.6320(7) 0.8261(14) 0.1886(9) 0.085(3) Uiso 0.38 1 d PG B 5
H17A H 0.6332 0.8838 0.1541 0.128 Uiso 0.38 1 d PG B 5
H17B H 0.6127 0.8559 0.2275 0.128 Uiso 0.38 1 d PG B 5
H17C H 0.6780 0.8000 0.2047 0.128 Uiso 0.38 1 d PG B 5
C18' C 0.6187(9) 0.6839(18) 0.0959(10) 0.085(3) Uiso 0.38 1 d PG B 5
H18A H 0.6199 0.7416 0.0614 0.128 Uiso 0.38 1 d PG B 5
H18B H 0.6647 0.6578 0.1120 0.128 Uiso 0.38 1 d PG B 5
H18C H 0.5908 0.6226 0.0754 0.128 Uiso 0.38 1 d PG B 5
C19' C 0.5166(5) 0.7713(14) 0.1314(9) 0.085(3) Uiso 0.38 1 d PG B 5
H19A H 0.5178 0.8290 0.0969 0.128 Uiso 0.38 1 d PG B 5
H19B H 0.4887 0.7100 0.1109 0.128 Uiso 0.38 1 d PG B 5
H19C H 0.4972 0.8010 0.1702 0.128 Uiso 0.38 1 d PG B 5
C16" C 0.5914(16) 0.734(3) 0.1650(17) 0.051(3) Uiso 0.13 1 d PG B 6
C17" C 0.6649(15) 0.774(5) 0.176(2) 0.085(3) Uiso 0.13 1 d PG B 6
H17G H 0.6676 0.8438 0.1514 0.128 Uiso 0.13 1 d PG B 6
H17H H 0.6808 0.7844 0.2247 0.128 Uiso 0.13 1 d PG B 6
H17I H 0.6932 0.7190 0.1573 0.128 Uiso 0.13 1 d PG B 6
C18" C 0.567(2) 0.718(4) 0.0882(19) 0.085(3) Uiso 0.13 1 d PG B 6
H18G H 0.5693 0.7876 0.0640 0.128 Uiso 0.13 1 d PG B 6
H18H H 0.5949 0.6628 0.0700 0.128 Uiso 0.13 1 d PG B 6
H18I H 0.5196 0.6922 0.0815 0.128 Uiso 0.13 1 d PG B 6
C19" C 0.547(2) 0.820(4) 0.194(2) 0.085(3) Uiso 0.13 1 d PG B 6
H19G H 0.5499 0.8898 0.1693 0.128 Uiso 0.13 1 d PG B 6
H19H H 0.5002 0.7945 0.1868 0.128 Uiso 0.13 1 d PG B 6
H19I H 0.5632 0.8305 0.2427 0.128 Uiso 0.13 1 d PG B 6
In1' In 0.498(5) 0.6411(9) 0.247(5) 0.038(4) Uiso 0.02 1 d P C -7
In2' In 0.5058(15) 0.9230(10) 0.2452(16) 0.037(4) Uiso 0.02 1 d P C -7

loop_
_atom_site_aniso_label
_atom_site_aniso_U_11
_atom_site_aniso_U_22
_atom_site_aniso_U_33
_atom_site_aniso_U_23
_atom_site_aniso_U_13
_atom_site_aniso_U_12
In1 0.0318(3) 0.0327(3) 0.0446(3) 0.000 -0.0051(2) 0.000
In2 0.0304(2) 0.0327(3) 0.0360(3) 0.000 -0.00138(18) 0.000
O1 0.0394(17) 0.0381(18) 0.0428(17) 0.0003(14) 0.0068(14) -0.0029(14)
O2 0.0461(19) 0.0363(19) 0.069(2) 0.0005(16) -0.0253(17) -0.0033(15)
C1 0.043(3) 0.052(3) 0.055(3) 0.007(2) 0.019(2) -0.004(2)
C2 0.061(4) 0.059(4) 0.080(4) 0.016(3) 0.028(3) -0.003(3)
C3 0.045(3) 0.067(4) 0.087(4) 0.008(3) 0.022(3) 0.006(3)
C4 0.071(4) 0.059(3) 0.046(3) 0.001(2) 0.017(3) 0.006(3)

loop_
_atom_type_symbol
_atom_type_description
_atom_type_scat_dispersion_real
_atom_type_scat_dispersion_imag
_atom_type_scat_source
C C 0.0033 0.0016 'International Tables Vol C Tables 4.2.6.8 and 6.1.1.4'
H H 0.0000 0.0000 'International Tables Vol C Tables 4.2.6.8 and 6.1.1.4'
O O 0.0106 0.0060 'International Tables Vol C Tables 4.2.6.8 and 6.1.1.4'
In In -0.7276 1.3100 'International Tables Vol C Tables 4.2.6.8 and 6.1.1.4'

loop_
_geom_angle_atom_site_label_1
_geom_angle_atom_site_label_2
_geom_angle_atom_site_label_3
_geom_angle
_geom_angle_site_symmetry_1
_geom_angle_site_symmetry_3
O2 In1 O2 103.82(18) . 2_655
O2 In1 O1 118.94(13) . .
O2 In1 O1 118.79(13) 2_655 .
O2 In1 O1 118.79(13) . 2_655
O2 In1 O1 118.94(13) 2_655 2_655
O1 In1 O1 77.00(16) . 2_655
O2 In1 In2 128.09(9) . .
O2 In1 In2 128.09(9) 2_655 .
O1 In1 In2 38.50(8) . .
O1 In1 In2 38.50(8) 2_655 .
O3' In2 O3' 164.9(4) . 2_655
O3' In2 O4' 77.5(3) . 2_655
O3' In2 O4' 92.0(3) 2_655 2_655
O3' In2 O4' 92.0(3) . .
O3' In2 O4' 77.5(3) 2_655 .
O4' In2 O4' 93.2(5) 2_655 .
O3' In2 O3 9.9(3) . .
O3' In2 O3 162.7(2) 2_655 .
O4' In2 O3 85.4(3) 2_655 .
O4' In2 O3 85.6(3) . .
O3' In2 O3 162.7(2) . 2_655
O3' In2 O3 9.9(3) 2_655 2_655
O4' In2 O3 85.6(3) 2_655 2_655
O4' In2 O3 85.4(3) . 2_655
O3 In2 O3 166.8(4) . 2_655
O3' In2 O1 92.6(2) . .
O3' In2 O1 99.4(2) 2_655 .
O4' In2 O1 96.1(3) 2_655 .
O4' In2 O1 170.3(2) . .
O3 In2 O1 97.9(2) . .
O3 In2 O1 92.57(19) 2_655 .
O3' In2 O1 99.4(2) . 2_655
O3' In2 O1 92.6(2) 2_655 2_655
O4' In2 O1 170.3(2) 2_655 2_655
O4' In2 O1 96.1(3) . 2_655
O3 In2 O1 92.57(19) . 2_655
O3 In2 O1 97.9(2) 2_655 2_655
O1 In2 O1 74.81(16) . 2_655
O3' In2 O4 83.8(2) . .
O3' In2 O4 85.2(2) 2_655 .
O4' In2 O4 7.2(3) 2_655 .
O4' In2 O4 89.58(17) . .
O3 In2 O4 91.3(3) . .
O3 In2 O4 79.1(3) 2_655 .
O1 In2 O4 99.3(3) . .
O1 In2 O4 173.4(2) 2_655 .
O3' In2 O4 85.2(2) . 2_655
O3' In2 O4 83.8(2) 2_655 2_655
O4' In2 O4 89.58(17) 2_655 2_655
O4' In2 O4 7.2(3) . 2_655
O3 In2 O4 79.1(3) . 2_655
O3 In2 O4 91.3(3) 2_655 2_655
O1 In2 O4 173.4(2) . 2_655
O1 In2 O4 99.3(3) 2_655 2_655
O4 In2 O4 86.7(5) . 2_655
O3' In2 In1 97.55(19) . .
O3' In2 In1 97.55(19) 2_655 .
O4' In2 In1 133.4(2) 2_655 .
O4' In2 In1 133.4(2) . .
O3 In2 In1 96.58(19) . .
O3 In2 In1 96.58(19) 2_655 .
O1 In2 In1 37.40(8) . .
O1 In2 In1 37.40(8) 2_655 .
O4 In2 In1 136.7(2) . .
O4 In2 In1 136.7(2) 2_655 .
C1 O1 In1 127.4(3) . .
C1 O1 In2 128.4(3) . .
In1 O1 In2 104.09(12) . .
C5" O2 C5 4.6(7) . .
C5" O2 C5' 9.6(8) . .
C5 O2 C5' 9.8(6) . .
C5" O2 In1 133.8(6) . .
C5 O2 In1 129.2(4) . .
C5' O2 In1 132.7(5) . .
O1 C1 C4 109.0(4) . .
O1 C1 C3 108.9(4) . .
C4 C1 C3 111.1(5) . .
O1 C1 C2 106.7(4) . .
C4 C1 C2 110.5(5) . .
C3 C1 C2 110.5(4) . .
O2 C5 C8 107.0(8) . .
O2 C5 C7 106.6(7) . .
C8 C5 C7 109.5 . .
O2 C5 C6 114.6(7) . .
C8 C5 C6 109.5 . .
C7 C5 C6 109.5 . .
O2 C5' C8' 113.0(10) . .
O2 C5' C6' 111.4(9) . .
C8' C5' C6' 109.5 . .
O2 C5' C7' 103.8(9) . .
C8' C5' C7' 109.5 . .
C6' C5' C7' 109.5 . .
O2 C5" C8" 110.6(11) . .
O2 C5" C7" 107.2(11) . .
C8" C5" C7" 109.5 . .
O2 C5" C6" 110.5(12) . .
C8" C5" C6" 109.5 . .
C7" C5" C6" 109.5 . .
C9 O3 In2 117.7(5) . .
C11 O4 In2 125.1(6) . .
C10 C9 O3 131.2(7) . .
C10 C9 C12 120.2(7) . .
O3 C9 C12 108.2(6) . .
C11 C10 C9 127.5(8) . .
C10 C11 O4 124.0(7) . .
C10 C11 C16 124.2(6) . .
O4 C11 C16 111.7(6) . .
C15 C12 C13 109.5 . .
C15 C12 C14 109.5 . .
C13 C12 C14 109.5 . .
C15 C12 C9 105.7(7) . .
C13 C12 C9 114.6(7) . .
C14 C12 C9 107.9(7) . .
C19 C16 C17 109.4 . .
C19 C16 C18 109.4 . .
C17 C16 C18 109.6 . .
C19 C16 C11 109.6(6) . .
C17 C16 C11 113.2(6) . .
C18 C16 C11 105.6(6) . .
C9' O3' In2 119.3(6) . .
C11' O4' In2 122.5(6) . .
C10' C9' O3' 126.9(10) . .
C10' C9' C12' 123.2(9) . .
O3' C9' C12' 108.7(8) . .
C11' C10' C9' 131.2(11) . .
C10' C11' O4' 123.4(9) . .
C10' C11' C16" 123.4(14) . .
O4' C11' C16" 113.2(14) . .
C10' C11' C16' 128.7(8) . .
O4' C11' C16' 107.7(8) . .
C16" C11' C16' 5.9(15) . .
C14' C12' C9' 102.7(11) . .
C14' C12' C13' 108.2(12) . .
C9' C12' C13' 112.9(10) . .
C14' C12' C15' 110.4(12) . .
C9' C12' C15' 115.3(10) . .
C13' C12' C15' 107.1(12) . .
C18' C16' C19' 109.4 . .
C18' C16' C17' 109.4 . .
C19' C16' C17' 109.5 . .
C18' C16' C11' 110.5(11) . .
C19' C16' C11' 109.3(10) . .
C17' C16' C11' 108.6(10) . .
C11' C16" C19" 101(3) . .
C11' C16" C18" 119(3) . .
C19" C16" C18" 109.5 . .
C11' C16" C17" 108(3) . .
C19" C16" C17" 109.5 . .
C18" C16" C17" 109.5 . .

loop_
_geom_bond_atom_site_label_1
_geom_bond_atom_site_label_2
_geom_bond_distance
_geom_bond_site_symmetry_2
In1 O2 1.993(3) .
In1 O2 1.993(3) 2_655
In1 O1 2.100(3) .
In1 O1 2.100(3) 2_655
In1 In2 3.3525(6) .
In2 O3' 2.124(5) .
In2 O3' 2.124(5) 2_655
In2 O4' 2.124(6) 2_655
In2 O4' 2.124(6) .
In2 O3 2.131(5) .
In2 O3 2.131(5) 2_655
In2 O1 2.152(3) .
In2 O1 2.152(3) 2_655
In2 O4 2.152(6) .
In2 O4 2.152(6) 2_655
O1 C1 1.462(5) .
O2 C5" 1.393(13) .
O2 C5 1.439(9) .
O2 C5' 1.440(11) .
C1 C4 1.514(7) .
C1 C3 1.518(7) .
C1 C2 1.538(7) .
C5 C8 1.4997 .
C5 C7 1.5002 .
C5 C6 1.5003 .
C5' C8' 1.4999 .
C5' C6' 1.5000 .
C5' C7' 1.5001 .
C5" C8" 1.4998 .
C5" C7" 1.4998 .
C5" C6" 1.5002 .
O3 C9 1.417(7) .
O4 C11 1.368(5) .
C9 C10 1.419(11) .
C9 C12 1.529(11) .
C10 C11 1.360(11) .
C11 C16 1.547(10) .
C12 C15 1.5000 .
C12 C13 1.5000 .
C12 C14 1.5001 .
C16 C19 1.4993 .
C16 C17 1.4997 .
C16 C18 1.5006 .
O3' C9' 1.392(8) .
O4' C11' 1.364(5) .
C9' C10' 1.374(14) .
C9' C12' 1.521(16) .
C10' C11' 1.363(14) .
C11' C16" 1.48(3) .
C11' C16' 1.550(15) .
C12' C14' 1.46(2) .
C12' C13' 1.524(17) .
C12' C15' 1.566(17) .
C16' C18' 1.5000 .
C16' C19' 1.5001 .
C16' C17' 1.5001 .
C16" C19" 1.4999 .
C16" C18" 1.4999 .
C16" C17" 1.5001 .
In1' In2' 3.363(17) .

loop_
_geom_torsion_atom_site_label_1
_geom_torsion_atom_site_label_2
_geom_torsion_atom_site_label_3
_geom_torsion_atom_site_label_4
_geom_torsion
_geom_torsion_site_symmetry_1
_geom_torsion_site_symmetry_4
O2 In1 In2 O3' 174.6(2) . .
O2 In1 In2 O3' -5.4(2) 2_655 .
O1 In1 In2 O3' 84.4(2) . .
O1 In1 In2 O3' -95.6(2) 2_655 .
O2 In1 In2 O3' -5.4(2) . 2_655
O2 In1 In2 O3' 174.6(2) 2_655 2_655
O1 In1 In2 O3' -95.6(2) . 2_655
O1 In1 In2 O3' 84.4(2) 2_655 2_655
O2 In1 In2 O4' 94.6(3) . 2_655
O2 In1 In2 O4' -85.4(3) 2_655 2_655
O1 In1 In2 O4' 4.5(3) . 2_655
O1 In1 In2 O4' -175.5(3) 2_655 2_655
O2 In1 In2 O4' -85.4(3) . .
O2 In1 In2 O4' 94.6(3) 2_655 .
O1 In1 In2 O4' -175.5(3) . .
O1 In1 In2 O4' 4.5(3) 2_655 .
O2 In1 In2 O3 -175.5(2) . .
O2 In1 In2 O3 4.5(2) 2_655 .
O1 In1 In2 O3 94.4(2) . .
O1 In1 In2 O3 -85.6(2) 2_655 .
O2 In1 In2 O3 4.5(2) . 2_655
O2 In1 In2 O3 -175.5(2) 2_655 2_655
O1 In1 In2 O3 -85.6(2) . 2_655
O1 In1 In2 O3 94.4(2) 2_655 2_655
O2 In1 In2 O1 90.13(19) . .
O2 In1 In2 O1 -89.87(19) 2_655 .
O1 In1 In2 O1 180.0 2_655 .
O2 In1 In2 O1 -89.87(19) . 2_655
O2 In1 In2 O1 90.13(19) 2_655 2_655
O1 In1 In2 O1 180.0 . 2_655
O2 In1 In2 O4 85.5(3) . .
O2 In1 In2 O4 -94.5(3) 2_655 .
O1 In1 In2 O4 -4.6(3) . .
O1 In1 In2 O4 175.4(3) 2_655 .
O2 In1 In2 O4 -94.5(3) . 2_655
O2 In1 In2 O4 85.5(3) 2_655 2_655
O1 In1 In2 O4 175.4(3) . 2_655
O1 In1 In2 O4 -4.6(3) 2_655 2_655
O2 In1 O1 C1 67.8(4) . .
O2 In1 O1 C1 -60.2(4) 2_655 .
O1 In1 O1 C1 -176.2(4) 2_655 .
O2 In1 O1 In2 -115.93(15) . .
O2 In1 O1 In2 116.09(15) 2_655 .
O1 In1 O1 In2 0.0 2_655 .
O3' In2 O1 C1 77.2(4) . .
O3' In2 O1 C1 -93.6(4) 2_655 .
O4' In2 O1 C1 -0.5(4) 2_655 .
O4' In2 O1 C1 -163.9(13) . .
O3 In2 O1 C1 85.7(4) . .
O3 In2 O1 C1 -86.3(4) 2_655 .
O1 In2 O1 C1 176.2(4) 2_655 .
O4 In2 O1 C1 -7.0(4) . .
O4 In2 O1 C1 147.8(17) 2_655 .
In1 In2 O1 C1 176.2(4) . .
O3' In2 O1 In1 -99.0(2) . .
O3' In2 O1 In1 90.2(2) 2_655 .
O4' In2 O1 In1 -176.7(2) 2_655 .
O4' In2 O1 In1 19.9(14) . .
O3 In2 O1 In1 -90.5(2) . .
O3 In2 O1 In1 97.5(2) 2_655 .
O1 In2 O1 In1 0.0 2_655 .
O4 In2 O1 In1 176.8(2) . .
O4 In2 O1 In1 -28.4(18) 2_655 .
O2 In1 O2 C5" 172.5(9) 2_655 .
O1 In1 O2 C5" 37.9(9) . .
O1 In1 O2 C5" -52.7(8) 2_655 .
In2 In1 O2 C5" -7.5(9) . .
O2 In1 O2 C5 173.6(6) 2_655 .
O1 In1 O2 C5 39.0(6) . .
O1 In1 O2 C5 -51.7(6) 2_655 .
In2 In1 O2 C5 -6.4(6) . .
O2 In1 O2 C5' -174.3(7) 2_655 .
O1 In1 O2 C5' 51.1(7) . .
O1 In1 O2 C5' -39.6(7) 2_655 .
In2 In1 O2 C5' 5.7(7) . .
In1 O1 C1 C4 118.1(4) . .
In2 O1 C1 C4 -57.2(5) . .
In1 O1 C1 C3 -120.5(4) . .
In2 O1 C1 C3 64.1(5) . .
In1 O1 C1 C2 -1.3(5) . .
In2 O1 C1 C2 -176.6(3) . .
C5" O2 C5 C8 -106(9) . .
C5' O2 C5 C8 -31(3) . .
In1 O2 C5 C8 83.4(7) . .
C5" O2 C5 C7 11(9) . .
C5' O2 C5 C7 86(4) . .
In1 O2 C5 C7 -159.5(6) . .
C5" O2 C5 C6 132(9) . .
C5' O2 C5 C6 -153(4) . .
In1 O2 C5 C6 -38.1(8) . .
C5" O2 C5' C8' -145(5) . .
C5 O2 C5' C8' -173(4) . .
In1 O2 C5' C8' 113.6(8) . .
C5" O2 C5' C6' 91(4) . .
C5 O2 C5' C6' 63(3) . .
In1 O2 C5' C6' -10.2(11) . .
C5" O2 C5' C7' -27(4) . .
C5 O2 C5' C7' -55(3) . .
In1 O2 C5' C7' -127.9(8) . .
C5 O2 C5" C8" 38(9) . .
C5' O2 C5" C8" -40(4) . .
In1 O2 C5" C8" 48.0(12) . .
C5 O2 C5" C7" 157(9) . .
C5' O2 C5" C7" 79(4) . .
In1 O2 C5" C7" 167.3(9) . .
C5 O2 C5" C6" -84(9) . .
C5' O2 C5" C6" -161(5) . .
In1 O2 C5" C6" -73.4(11) . .
O3' In2 O3 C9 -51.7(18) . .
O3' In2 O3 C9 67.3(12) 2_655 .
O4' In2 O3 C9 -14.7(6) 2_655 .
O4' In2 O3 C9 78.9(6) . .
O3 In2 O3 C9 32.1(5) 2_655 .
O1 In2 O3 C9 -110.2(5) . .
O1 In2 O3 C9 174.8(5) 2_655 .
O4 In2 O3 C9 -10.6(6) . .
O4 In2 O3 C9 75.7(6) 2_655 .
In1 In2 O3 C9 -147.9(5) . .
O3' In2 O4 C11 24.6(7) . .
O3' In2 O4 C11 -145.0(7) 2_655 .
O4' In2 O4 C11 53(3) 2_655 .
O4' In2 O4 C11 -67.4(8) . .
O3 In2 O4 C11 18.1(8) . .
O3 In2 O4 C11 -152.9(8) 2_655 .
O1 In2 O4 C11 116.3(7) . .
O1 In2 O4 C11 144.0(14) 2_655 .
O4 In2 O4 C11 -60.9(7) 2_655 .
In1 In2 O4 C11 119.1(7) . .
In2 O3 C9 C10 -1.1(11) . .
In2 O3 C9 C12 -174.0(5) . .
O3 C9 C10 C11 13.5(15) . .
C12 C9 C10 C11 -174.4(8) . .
C9 C10 C11 O4 -5.1(14) . .
C9 C10 C11 C16 174.1(7) . .
In2 O4 C11 C10 -13.0(12) . .
In2 O4 C11 C16 167.7(5) . .
C10 C9 C12 C15 -127.6(7) . .
O3 C9 C12 C15 46.2(7) . .
C10 C9 C12 C13 -6.9(9) . .
O3 C9 C12 C13 166.9(6) . .
C10 C9 C12 C14 115.3(8) . .
O3 C9 C12 C14 -70.9(7) . .
C10 C11 C16 C19 128.5(8) . .
O4 C11 C16 C19 -52.2(8) . .
C10 C11 C16 C17 6.1(10) . .
O4 C11 C16 C17 -174.6(6) . .
C10 C11 C16 C18 -113.8(8) . .
O4 C11 C16 C18 65.5(8) . .
O3' In2 O3' C9' -41.7(7) 2_655 .
O4' In2 O3' C9' -88.9(7) 2_655 .
O4' In2 O3' C9' 4.0(7) . .
O3 In2 O3' C9' 53.3(18) . .
O3 In2 O3' C9' -77.1(12) 2_655 .
O1 In2 O3' C9' 175.5(7) . .
O1 In2 O3' C9' 100.5(7) 2_655 .
O4 In2 O3' C9' -85.4(7) . .
O4 In2 O3' C9' 1.8(7) 2_655 .
In1 In2 O3' C9' 138.3(7) . .
O3' In2 O4' C11' -18.8(8) . .
O3' In2 O4' C11' 150.1(9) 2_655 .
O4' In2 O4' C11' 58.8(7) 2_655 .
O3 In2 O4' C11' -26.4(8) . .
O3 In2 O4' C11' 144.0(8) 2_655 .
O1 In2 O4' C11' -137.7(11) . .
O1 In2 O4' C11' -118.5(8) 2_655 .
O4 In2 O4' C11' 65.0(9) . .
O4 In2 O4' C11' -1(3) 2_655 .
In1 In2 O4' C11' -121.2(7) . .
In2 O3' C9' C10' 12.1(14) . .
In2 O3' C9' C12' 179.7(8) . .
O3' C9' C10' C11' -19(2) . .
C12' C9' C10' C11' 174.7(12) . .
C9' C10' C11' O4' 1(2) . .
C9' C10' C11' C16" -175.9(18) . .
C9' C10' C11' C16' -172.7(11) . .
In2 O4' C11' C10' 19.7(15) . .
In2 O4' C11' C16" -163.6(14) . .
In2 O4' C11' C16' -165.8(7) . .
C10' C9' C12' C14' -92.3(13) . .
O3' C9' C12' C14' 99.4(11) . .
C10' C9' C12' C13' 24.0(18) . .
O3' C9' C12' C13' -144.3(11) . .
C10' C9' C12' C15' 147.6(12) . .
O3' C9' C12' C15' -20.7(15) . .
C10' C11' C16' C18' 105.8(12) . .
O4' C11' C16' C18' -68.3(10) . .
C16" C11' C16' C18' 132(14) . .
C10' C11' C16' C19' -133.7(12) . .
O4' C11' C16' C19' 52.2(10) . .
C16" C11' C16' C19' -107(14) . .
C10' C11' C16' C17' -14.3(15) . .
O4' C11' C16' C17' 171.6(9) . .
C16" C11' C16' C17' 12(14) . .
C10' C11' C16" C19" -85(2) . .
O4' C11' C16" C19" 98.6(18) . .
C16' C11' C16" C19" 120(14) . .
C10' C11' C16" C18" 155.8(19) . .
O4' C11' C16" C18" -21(2) . .
C16' C11' C16" C18" 1(13) . .
C10' C11' C16" C17" 30(2) . .
O4' C11' C16" C17" -146.5(17) . .
C16' C11' C16" C17" -125(14) . .
